data_2010465
loop_
_publ_author_name
'Wang, H.-E.'
'Cheng, M.-C.'
'Peng, S.-M.'
'Liu, S.-T.'

_publ_section_title
{2,2-Bis[(diphenylphosphino)methyl]-1-phenyl-thiopropane-<i>P</i>,<i>P</i>',<i>S</i>}tricarbonyltungsten(0)
_journal_issue 2
_journal_name_full 'Acta Crystallographica Section C'
_journal_page_first 198
_journal_page_last 200
_journal_paper_doi 10.1107/S0108270194007882
_journal_volume 51
_journal_year 1995
_chemical_formula_moiety 'C38 H34 O3 P2 S1 W1'
_chemical_formula_sum 'C38 H34 O3 P2 S W'
_chemical_formula_weight 816.55
_space_group_IT_number 61
_symmetry_cell_setting orthorhombic
_symmetry_space_group_name_Hall '-P 2ac 2ab'
_symmetry_space_group_name_H-M 'P b c a'
_atom_type_scat_source IntTabIV
_cell_angle_alpha 90.
_cell_angle_beta 90.
_cell_angle_gamma 90.
_cell_formula_units_Z 8
_cell_length_a 12.176(4)
_cell_length_b 20.336(3)
_cell_length_c 27.728(7)
_cell_measurement_reflns_used 24
_cell_measurement_temperature 298
_cell_measurement_theta_max 13.47
_cell_measurement_theta_min 12.11
_cell_volume 6866(3)
_diffrn_measurement_device 'Enraf-Nonius CAD-4'
_diffrn_measurement_method \w/2\q
_diffrn_radiation_type MoK\a
_diffrn_radiation_wavelength 0.7107
_diffrn_reflns_limit_h_max 13
_diffrn_reflns_limit_h_min 0
_diffrn_reflns_limit_k_max 21
_diffrn_reflns_limit_k_min 0
_diffrn_reflns_limit_l_max 29
_diffrn_reflns_limit_l_min 0
_diffrn_reflns_number 4456
_diffrn_reflns_theta_max 22.5
_diffrn_standards_decay_% 2
_diffrn_standards_interval_time 60
_diffrn_standards_number 3
_exptl_absorpt_coefficient_mu 3.62
_exptl_absorpt_correction_T_max 1.00
_exptl_absorpt_correction_T_min 0.77
_exptl_absorpt_correction_type empirical
_exptl_crystal_colour colorless
_exptl_crystal_density_diffrn 1.58
_exptl_crystal_description chunk
_exptl_crystal_size_max 0.50
_exptl_crystal_size_mid 0.20
_exptl_crystal_size_min 0.20
_refine_diff_density_max 0.57
_refine_diff_density_min -0.47
_refine_ls_extinction_coef 1.21E-4(4)
_refine_ls_extinction_method secondary
_refine_ls_goodness_of_fit_obs 1.50
_refine_ls_hydrogen_treatment noref
_refine_ls_number_parameters 407
_refine_ls_number_reflns 3199
_refine_ls_R_factor_obs 0.024
_refine_ls_shift/esd_max 0.072
_refine_ls_structure_factor_coef F
_refine_ls_weighting_details 'w = \s^2^(F)'
_refine_ls_weighting_scheme calc
_refine_ls_wR_factor_obs 0.017
_reflns_number_observed 3199
_reflns_number_total 4456
_reflns_observed_criterion I>2\s(I)
_cod_data_source_file hr1013.cif
_cod_data_source_block hr1013_structure_1_of_1
_cod_depositor_comments
;
The following automatic conversions were performed:

'_refine_ls_weighting_scheme' value 'w = \s^2^(F)' was changed to
'calc'. New tag '_refine_ls_weighting_details' was created. The value
of the new tag was set to 'w = \s^2^(F)'.

Automatic conversion script
Id: cif_fix_values 3143 2015-03-26 13:38:13Z robertas 
;
_cod_original_formula_sum 'C38 H34 O3 P2 S1 W1'
_cod_database_code 2010465

loop_
_symmetry_equiv_pos_as_xyz
x,y,z
1/2+x,y,1/2-z
x,1/2-y,1/2+z
1/2-x,1/2+y,z
-x,-y,-z
1/2-x,-y,1/2+z
-x,1/2+y,1/2-z
1/2+x,1/2-y,-z

loop_
_atom_site_label
_atom_site_fract_x
_atom_site_fract_y
_atom_site_fract_z
W .03837(2) .190960(10) .104980(10)
P1 .21910(10) .15136(7) .07188(5)
P2 .14800(10) .21287(7) .18009(5)
S3 .10580(10) .30685(8) .08570(5)
C1 .3251(4) .2161(2) .0746(2)
C2 .2957(4) .2260(2) .1666(2)
C3 .2444(4) .3218(2) .1105(2)
C4 .3214(4) .2630(3) .1186(2)
C5 .4370(4) .2926(3) .1245(2)
C6 -.0386(5) .1777(3) .0432(2)
O6 -.0862(3) .1694(2) .00740(10)
C7 -.0133(4) .1050(3) .1234(2)
O7 -.0494(4) .0531(2) .1340(2)
C8 -.1006(5) .2240(3) .1320(2)
O8 -.1844(3) .2392(2) .1484(2)
C11A .2215(3) .1231(2) .0087(2)
C12A .2998(5) .1430(3) -.0249(2)
C13A .2951(8) .1186(3) -.0715(2)
C14A .2143(6) .0753(3) -.0842(2)
C15A .1366(6) .0561(3) -.0514(2)
C16A .1413(5) .0793(3) -.0052(2)
C11B .2896(4) .0811(2) .1000(2)
C12B .3936(5) .0627(3) .0837(2)
C13B .4462(5) .0091(3) .1043(2)
C14B .3976(6) -.0262(3) .1405(2)
C15B .2951(8) -.0088(3) .1565(2)
C16B .2405(5) .0450(3) .1365(2)
C21A .1488(4) .1491(3) .2272(2)
C22A .2424(5) .1267(3) .2494(2)
C23A .2366(6) .0782(3) .2844(2)
C24A .1385(6) .0529(3) .2968(2)
C25A .0449(6) .0741(3) .2748(2)
C26A .0497(5) .1218(3) .2397(2)
C21B .1143(4) .2850(3) .2181(2)
C22B .1814(5) .3020(3) .2566(2)
C23B .1592(6) .3557(3) .2858(2)
C24B .0670(6) .3927(3) .2774(2)
C25B -.0019(5) .3762(3) .2405(2)
C26B .0230(5) .3233(3) .2113(2)
C31 .1290(4) .3293(3) .0237(2)
C32 .1517(5) .3945(3) .0145(2)
C33 .1755(5) .4142(3) -.0320(2)
C34 .1744(5) .3689(3) -.0692(2)
C35 .1493(4) .3053(3) -.0602(2)
C36 .1262(4) .2842(3) -.0133(2)
H1A .319 .245 .044
H1B .401 .196 .074
H2A .334 .181 .166
H2B .331 .251 .195
H3A .236 .346 .143
H3B .284 .354 .088
H5A .458 .318 .094
H5B .440 .324 .153
H5C .493 .258 .130
H12A .364 .176 -.015
H13A .352 .131 -.098
H14A .212 .059 -.119
H15A .078 .023 -.063
H16A .084 .063 .020
H12B .432 .089 .056
H13B .523 -.007 .093
H14B .437 -.066 .157
H15B .261 -.037 .184
H16B .163 .058 .151
H22A .318 .147 .240
H23A .307 .061 .301
H24A .137 .019 .324
H25A -.027 .050 .284
H26A -.023 .137 .222
H22B .250 .273 .265
H23B .213 .369 .313
H24B .053 .434 .298
H25B -.074 .404 .235
H26B -.031 .312 .183
H32 .152 .429 .043
H33 .192 .463 -.041
H34 .192 .384 -.104
H35 .150 .272 -.089
H36 .107 .234 -.006

loop_
_geom_angle_atom_site_label_1
_geom_angle_atom_site_label_2
_geom_angle_atom_site_label_3
_geom_angle
_geom_angle_publ_flag
P1 W P2 83.95(5) yes
P1 W S3 86.43(5) yes
P1 W C6 93.2(2) yes
P1 W C7 95.3(2) yes
P1 W C8 178.3(2) yes
P2 W S3 80.74(5) yes
P2 W C6 175.4(2) yes
P2 W C7 96.6(2) yes
P2 W C8 94.6(2) yes
S3 W C6 95.6(2) yes
S3 W C7 176.7(2) yes
S3 W C8 92.4(2) yes
C6 W C7 87.2(2) yes
C6 W C8 88.2(2) yes
C7 W C8 85.9(2) yes
W P1 C1 111.63(17) no
W P1 C11A 117.40(18) no
W P1 C11B 120.15(18) no
C1 P1 C11A 104.5(2) no
C1 P1 C11B 102.1(2) no
C11A P1 C11B 98.8(2) no
W P2 C2 111.89(16) no
W P2 C21A 117.76(17) no
W P2 C21B 119.59(17) no
C2 P2 C21A 103.9(2) no
C2 P2 C21B 102.4(2) no
C21A P2 C21B 99.0(2) no
W S3 C3 111.58(16) no
W S3 C31 118.99(18) no
W C8 O8 175.6(5) no
P1 C11A C12A 123.8(4) no
P1 C11A C16A 117.1(4) no
C12A C11A C16A 119.1(5) no
C11A C12A C13A 119.5(5) no
C12A C13A C14A 120.0(5) no
C13A C14A C15A 120.7(5) no
C14A C15A C16A 119.6(6) no
C11A C16A C15A 121.1(5) no
P1 C11B C12B 119.7(4) no
P1 C11B C16B 121.3(4) no
C12B C11B C16B 118.9(5) no
C11B C12B C13B 119.8(5) no
C12B C13B C14B 121.0(6) no
C13B C14B C15B 119.7(5) no
C14B C15B C16B 120.5(6) no
C11B C16B C15B 120.1(6) no
P2 C21A C22A 123.7(4) no
P2 C21A C26A 117.3(4) no
C22A C21A C26A 118.9(5) no
C21A C22A C23A 120.5(5) no
C22A C23A C24A 119.9(6) no
C23A C24A C25A 120.4(5) no
C24A C25A C26A 120.3(6) no
C21A C26A C25A 120.1(6) no
P2 C21B C22B 120.3(4) no
P2 C21B C26B 123.5(4) no
C22B C21B C26B 116.2(5) no
C21B C22B C23B 122.0(6) no
C3 S3 C31 99.8(2) no
P1 C1 C4 116.9(3) no
P2 C2 C4 115.9(3) no
S3 C3 C4 119.0(3) no
C1 C4 C2 112.3(4) no
C1 C4 C3 112.4(4) no
C1 C4 C5 107.4(4) no
C2 C4 C3 112.2(4) no
C2 C4 C5 106.3(4) no
C3 C4 C5 105.6(4) no
W C6 O6 178.4(5) no
W C7 O7 177.1(5) no
C22B C23B C24B 119.6(6) no
C23B C24B C25B 119.7(5) no
C24B C25B C26B 119.7(6) no
C21B C26B C25B 122.7(5) no
S3 C31 C32 116.8(4) no
S3 C31 C36 122.6(4) no
C32 C31 C36 120.6(5) no
C31 C32 C33 119.6(5) no
C32 C33 C34 120.0(5) no
C33 C34 C35 120.2(5) no
C34 C35 C36 120.6(5) no
C31 C36 C35 119.0(5) no

loop_
_geom_bond_atom_site_label_1
_geom_bond_atom_site_label_2
_geom_bond_site_symmetry_1
_geom_bond_site_symmetry_2
_geom_bond_distance
_geom_bond_publ_flag
W P1 . . 2.516(2) yes
W P2 . . 2.514(2) yes
W S3 . . 2.552(2) yes
W C6 . . 1.972(5) yes
W C7 . . 1.927(5) yes
W C8 . . 1.969(5) yes
P1 C1 . . 1.845(5) yes
C1 C4 . . 1.549(7) yes
P2 C2 . . 1.856(5) yes
C2 C4 . . 1.560(7) yes
S3 C3 . . 1.846(5) yes
C3 C4 . . 1.536(7) yes
P1 C11A . . 1.845(5) yes
P1 C11B . . 1.840(5) yes
P2 C21A . . 1.842(5) yes
P2 C21B . . 1.852(5) yes
S3 C31 . . 1.802(5) yes
C4 C5 . . 1.540(7) yes
C6 O6 . . 1.162(6) yes
C7 O7 . . 1.181(6) yes
C8 O8 . . 1.159(7) yes
C11A C12A . . 1.393(8) yes
C11A C16A . . 1.375(8) yes
C12A C13A . . 1.385(8) yes
C13A C14A . . 1.366(9) yes
C14A C15A . . 1.370(9) yes
C15A C16A . . 1.367(8) yes
C11B C12B . . 1.396(8) yes
C11B C16B . . 1.388(7) yes
C12B C13B . . 1.387(8) yes
C13B C14B . . 1.368(9) yes
C14B C15B . . 1.370(10) yes
C15B C16B . . 1.394(8) yes
C21A C22A . . 1.373(8) yes
C21A C26A . . 1.371(8) yes
C22A C23A . . 1.384(8) yes
C23A C24A . . 1.346(9) yes
C24A C25A . . 1.364(9) yes
C25A C26A . . 1.375(8) yes
C21B C22B . . 1.388(8) yes
C21B C26B . . 1.370(8) yes
C22B C23B . . 1.387(8) yes
C23B C24B . . 1.370(10) yes
C24B C25B . . 1.366(9) yes
C25B C26B . . 1.381(8) yes
C31 C32 . . 1.376(7) yes
C31 C36 . . 1.376(7) yes
C32 C33 . . 1.382(8) yes
C33 C34 . . 1.383(9) yes
C34 C35 . . 1.352(9) yes
C35 C36 . . 1.398(7) yes

loop_
_geom_torsion_atom_site_label_1
_geom_torsion_atom_site_label_2
_geom_torsion_atom_site_label_3
_geom_torsion_atom_site_label_4
_geom_torsion
_geom_torsion_publ_flag
W P1 C1 C4 35.4(2) yes
P1 C1 C4 C2 41.2(3) yes
C1 C4 C2 P2 -85.3(4) yes
W P2 C2 C4 35.8(2) yes
C2 P2 W P1 25.2(2) yes
P2 W P1 C1 -57.7(2) yes
P2 C2 C4 C3 42.5(3) yes
C2 C4 C3 S3 -80.9(4) yes
C4 C3 S3 W 26.0(2) yes
C3 S3 W P2 33.7(2) yes
S3 W P2 C2 -62.2(2) yes
P1 C1 C4 C3 -86.4(4) yes
C1 C4 C3 S3 46.9(3) yes
C3 S3 W P1 -50.7(2) yes
S3 W P1 C1 23.3(2) yes
